data_7061005
loop_
_publ_author_name
'Grybauskait\.e-Kaminskien\.e, Gintar\.e'
'Dudkait\.e, Vygail\.e'
'Bagd\<zi\=unas, Gintautas'

_publ_section_title
;
 Photophysical and semiconducting properties of isomeric
 triphenylimidazole derivatives with a benzophenone moiety
;
_journal_issue 42
_journal_name_full 'New Journal of Chemistry'
_journal_page_first 19746
_journal_page_last 19754
_journal_paper_doi 10.1039/D1NJ02149D
_journal_volume 45
_journal_year 2021
_chemical_formula_moiety 'C34 H24 N2 O'
_chemical_formula_sum 'C34 H24 N2 O'
_chemical_formula_weight 476.58
_chemical_melting_point 456
_chemical_name_systematic phenyl(4-(2,4,5-triphenyl-1H-imidazol-1-yl)phenyl)methanone
_space_group_IT_number 14
_space_group_name_Hall '-P 2yn'
_space_group_name_H-M_alt 'P 1 21/n 1'
_symmetry_cell_setting monoclinic
_symmetry_Int_Tables_number 14
_symmetry_space_group_name_Hall '-P 2yn'
_symmetry_space_group_name_H-M 'P 1 21/n 1'
_atom_sites_solution_hydrogens geom
_atom_sites_solution_primary direct
_atom_sites_solution_secondary difmap
_audit_update_record
;
2021-02-07 deposited with the CCDC.	2021-09-20 downloaded from the CCDC.
;
_cell_angle_alpha 90.0000
_cell_angle_beta 102.98(3)
_cell_angle_gamma 90.0000
_cell_formula_units_Z 4
_cell_length_a 9.37(2)
_cell_length_b 21.01(4)
_cell_length_c 13.22(3)
_cell_measurement_reflns_used 3820
_cell_measurement_temperature 293
_cell_measurement_theta_max 27.50
_cell_measurement_theta_min 3.00
_cell_volume 2536(9)
_computing_cell_refinement 'CrystalClear-SM Expert 2.0 r15'
_computing_data_collection 'CrystalClear-SM Expert 2.0 r15 (Rigaku, 2011)'
_computing_data_reduction 'CrystalClear-SM Expert 2.0 r15'
_computing_molecular_graphics 'CrystalStructure 4.0'
_computing_publication_material 'CrystalStructure 4.0 (Rigaku, 2010)'
_computing_structure_refinement 'SHELXL97 (Sheldrick, 2008)'
_computing_structure_solution 'SHELXS97 (Sheldrick, 2008)'
_diffrn_ambient_temperature 293
_diffrn_detector_area_resol_mean 6.827
_diffrn_measured_fraction_theta_full 0.992
_diffrn_measured_fraction_theta_max 0.992
_diffrn_measurement_device_type 'Rigaku XtaLAB mini'
_diffrn_measurement_method \w
_diffrn_radiation_type 'Mo K\a'
_diffrn_radiation_wavelength 0.71075
_diffrn_reflns_av_R_equivalents 0.1159
_diffrn_reflns_limit_h_max 12
_diffrn_reflns_limit_h_min -12
_diffrn_reflns_limit_k_max 27
_diffrn_reflns_limit_k_min -27
_diffrn_reflns_limit_l_max 17
_diffrn_reflns_limit_l_min -17
_diffrn_reflns_number 25977
_diffrn_reflns_theta_full 27.57
_diffrn_reflns_theta_max 27.57
_diffrn_standards_number 0
_exptl_absorpt_coefficient_mu 0.075
_exptl_absorpt_correction_T_max 0.996
_exptl_absorpt_correction_T_min 0.608
_exptl_absorpt_correction_type multi-scan
_exptl_absorpt_process_details 'REQAB (Rigaku, 1998)'
_exptl_crystal_colour colorless
_exptl_crystal_density_diffrn 1.248
_exptl_crystal_density_method 'not measured'
_exptl_crystal_description platelet
_exptl_crystal_F_000 1000.00
_exptl_crystal_preparation Luminescent
_exptl_crystal_recrystallization_method 'Re-crystallisation from solvent: isopropanol and DMF'
_exptl_crystal_size_max 0.190
_exptl_crystal_size_mid 0.170
_exptl_crystal_size_min 0.050
_refine_diff_density_max 0.190
_refine_diff_density_min -0.250
_refine_ls_extinction_method none
_refine_ls_goodness_of_fit_ref 1.082
_refine_ls_hydrogen_treatment constr
_refine_ls_number_parameters 334
_refine_ls_number_reflns 5822
_refine_ls_number_restraints 0
_refine_ls_R_factor_gt 0.0877
_refine_ls_shift/su_max 0.000
_refine_ls_structure_factor_coef Fsqd
_refine_ls_weighting_details 'w = 1/[\s^2^(Fo^2^)+(0.0784P)^2^+0.5450P] where P=(Fo^2^+2Fc^2^)/3'
_refine_ls_weighting_scheme calc
_refine_ls_wR_factor_ref 0.2388
_reflns_number_gt 2800
_reflns_number_total 5822
_reflns_threshold_expression F^2^>2.0\s(F^2^)
_cod_data_source_file d1nj02149d2.cif
_cod_data_source_block GG32_1
_cod_depositor_comments 'Adding full bibliography for 7061005--7061006.cif.'
_cod_original_cell_volume 2536(10)
_cod_database_code 7061005

loop_
_symmetry_equiv_pos_site_id
_symmetry_equiv_pos_as_xyz
1 +X,+Y,+Z
2 1/2-X,1/2+Y,1/2-Z
3 -X,-Y,-Z
4 1/2+X,1/2-Y,1/2+Z

loop_
_atom_site_label
_atom_site_type_symbol
_atom_site_fract_x
_atom_site_fract_y
_atom_site_fract_z
_atom_site_U_iso_or_equiv
_atom_site_adp_type
_atom_site_occupancy
_atom_site_symmetry_multiplicity
_atom_site_calc_flag
_atom_site_refinement_flags
_atom_site_disorder_assembly
_atom_site_disorder_group
O1 O 0.2562(4) 0.73563(12) 0.5847(3) 0.0762(9) Uani 1.0 4 d . . .
N1 N 0.1559(3) 0.41343(13) 0.9488(2) 0.0491(7) Uani 1.0 4 d . . .
N2 N 0.2140(3) 0.50373(12) 0.8833(2) 0.0462(7) Uani 1.0 4 d . . .
C1 C 0.1164(4) 0.41286(17) 0.7601(3) 0.0516(9) Uani 1.0 4 d . . .
C2 C 0.0793(4) 0.4448(2) 0.6663(3) 0.0657(11) Uani 1.0 4 d . . .
C3 C 0.0388(5) 0.4117(3) 0.5732(3) 0.0762(12) Uani 1.0 4 d . . .
C4 C 0.0286(5) 0.3475(3) 0.5729(4) 0.0811(13) Uani 1.0 4 d . . .
C5 C 0.0601(5) 0.3145(2) 0.6647(4) 0.0800(13) Uani 1.0 4 d . . .
C6 C 0.1027(5) 0.34735(19) 0.7584(4) 0.0699(11) Uani 1.0 4 d . . .
C7 C 0.1613(4) 0.44306(16) 0.8631(3) 0.0487(8) Uani 1.0 4 d . . .
C8 C 0.2033(4) 0.45612(15) 1.0295(3) 0.0470(8) Uani 1.0 4 d . . .
C9 C 0.2403(4) 0.51283(15) 0.9906(3) 0.0453(8) Uani 1.0 4 d . . .
C10 C 0.2161(4) 0.43360(16) 1.1365(3) 0.0484(8) Uani 1.0 4 d . . .
C11 C 0.2144(4) 0.47363(19) 1.2197(3) 0.0589(10) Uani 1.0 4 d . . .
C12 C 0.2250(5) 0.4488(3) 1.3177(3) 0.0686(11) Uani 1.0 4 d . . .
C13 C 0.2363(5) 0.3851(3) 1.3354(4) 0.0720(12) Uani 1.0 4 d . . .
C14 C 0.2384(5) 0.3450(2) 1.2546(4) 0.0767(13) Uani 1.0 4 d . . .
C15 C 0.2280(4) 0.36880(17) 1.1552(3) 0.0610(10) Uani 1.0 4 d . . .
C16 C 0.2997(4) 0.57407(15) 1.0373(3) 0.0458(8) Uani 1.0 4 d . . .
C17 C 0.4395(4) 0.59308(17) 1.0329(3) 0.0580(10) Uani 1.0 4 d . . .
C18 C 0.4924(5) 0.65149(19) 1.0696(4) 0.0683(11) Uani 1.0 4 d . . .
C19 C 0.4070(5) 0.6914(2) 1.1124(4) 0.0767(13) Uani 1.0 4 d . . .
C20 C 0.2680(5) 0.67347(19) 1.1167(4) 0.0762(12) Uani 1.0 4 d . . .
C21 C 0.2141(4) 0.61534(17) 1.0780(3) 0.0599(10) Uani 1.0 4 d . . .
C22 C 0.2433(4) 0.55020(15) 0.8118(3) 0.0464(8) Uani 1.0 4 d . . .
C23 C 0.1515(4) 0.60162(16) 0.7861(3) 0.0519(9) Uani 1.0 4 d . . .
C24 C 0.1774(4) 0.64422(17) 0.7130(3) 0.0547(9) Uani 1.0 4 d . . .
C25 C 0.2937(4) 0.63579(15) 0.6656(3) 0.0475(8) Uani 1.0 4 d . . .
C26 C 0.3879(4) 0.58547(17) 0.6962(3) 0.0579(10) Uani 1.0 4 d . . .
C27 C 0.3639(4) 0.54267(17) 0.7693(3) 0.0562(9) Uani 1.0 4 d . . .
C28 C 0.3142(4) 0.68309(17) 0.5860(3) 0.0558(9) Uani 1.0 4 d . . .
C29 C 0.4010(4) 0.66768(18) 0.5089(3) 0.0565(9) Uani 1.0 4 d . . .
C30 C 0.4804(5) 0.7155(3) 0.4767(4) 0.0769(13) Uani 1.0 4 d . . .
C31 C 0.5636(6) 0.7029(3) 0.4052(4) 0.0935(16) Uani 1.0 4 d . . .
C32 C 0.5657(6) 0.6436(4) 0.3644(4) 0.0982(17) Uani 1.0 4 d . . .
C33 C 0.4837(6) 0.5959(3) 0.3943(4) 0.0960(16) Uani 1.0 4 d . . .
C34 C 0.4024(5) 0.6076(3) 0.4656(4) 0.0763(12) Uani 1.0 4 d . . .
H2 H 0.0815 0.4890 0.6655 0.0789 Uiso 1.0 4 calc R . .
H3 H 0.0186 0.4338 0.5107 0.0915 Uiso 1.0 4 calc R . .
H4 H 0.0003 0.3257 0.5103 0.0973 Uiso 1.0 4 calc R . .
H5 H 0.0530 0.2703 0.6646 0.0961 Uiso 1.0 4 calc R . .
H6 H 0.1223 0.3249 0.8206 0.0839 Uiso 1.0 4 calc R . .
H11 H 0.2061 0.5174 1.2094 0.0707 Uiso 1.0 4 calc R . .
H12 H 0.2243 0.4762 1.3728 0.0823 Uiso 1.0 4 calc R . .
H13 H 0.2425 0.3691 1.4019 0.0864 Uiso 1.0 4 calc R . .
H14 H 0.2469 0.3013 1.2662 0.0920 Uiso 1.0 4 calc R . .
H15 H 0.2289 0.3409 1.1007 0.0732 Uiso 1.0 4 calc R . .
H17 H 0.4985 0.5658 1.0047 0.0696 Uiso 1.0 4 calc R . .
H18 H 0.5861 0.6639 1.0653 0.0819 Uiso 1.0 4 calc R . .
H19 H 0.4433 0.7307 1.1386 0.0920 Uiso 1.0 4 calc R . .
H20 H 0.2099 0.7007 1.1458 0.0915 Uiso 1.0 4 calc R . .
H21 H 0.1187 0.6039 1.0795 0.0719 Uiso 1.0 4 calc R . .
H23 H 0.0731 0.6076 0.8176 0.0623 Uiso 1.0 4 calc R . .
H24 H 0.1159 0.6791 0.6952 0.0656 Uiso 1.0 4 calc R . .
H26 H 0.4688 0.5804 0.6671 0.0695 Uiso 1.0 4 calc R . .
H27 H 0.4283 0.5090 0.7898 0.0674 Uiso 1.0 4 calc R . .
H30 H 0.4781 0.7564 0.5031 0.0922 Uiso 1.0 4 calc R . .
H31 H 0.6187 0.7353 0.3847 0.1122 Uiso 1.0 4 calc R . .
H32 H 0.6223 0.6353 0.3164 0.1178 Uiso 1.0 4 calc R . .
H33 H 0.4838 0.5555 0.3656 0.1152 Uiso 1.0 4 calc R . .
H34 H 0.3473 0.5750 0.4854 0.0916 Uiso 1.0 4 calc R . .

loop_
_atom_site_aniso_label
_atom_site_aniso_U_11
_atom_site_aniso_U_22
_atom_site_aniso_U_33
_atom_site_aniso_U_12
_atom_site_aniso_U_13
_atom_site_aniso_U_23
O1 0.094(3) 0.0500(16) 0.089(2) 0.0060(15) 0.0291(17) 0.0108(15)
N1 0.0499(16) 0.0496(17) 0.0486(17) -0.0074(14) 0.0129(13) -0.0014(14)
N2 0.0422(15) 0.0485(16) 0.0485(17) -0.0027(13) 0.0113(12) -0.0025(14)
C1 0.0437(18) 0.058(3) 0.052(2) 0.0000(17) 0.0081(16) -0.0032(18)
C2 0.066(3) 0.067(3) 0.058(3) 0.004(2) -0.0011(19) -0.005(2)
C3 0.085(3) 0.084(4) 0.055(3) 0.006(3) 0.006(3) 0.002(3)
C4 0.083(3) 0.092(4) 0.060(3) 0.000(3) -0.001(3) -0.020(3)
C5 0.089(4) 0.065(3) 0.082(4) -0.012(3) 0.010(3) -0.020(3)
C6 0.079(3) 0.063(3) 0.064(3) -0.010(3) 0.009(2) -0.010(2)
C7 0.0396(17) 0.0475(19) 0.060(3) -0.0013(15) 0.0124(15) -0.0026(18)
C8 0.0369(17) 0.0474(19) 0.058(2) -0.0012(15) 0.0139(15) 0.0019(17)
C9 0.0367(17) 0.0488(19) 0.052(2) -0.0010(15) 0.0127(15) 0.0024(16)
C10 0.0375(17) 0.059(3) 0.050(2) -0.0056(16) 0.0110(14) 0.0015(17)
C11 0.058(3) 0.063(3) 0.056(3) -0.0019(19) 0.0136(18) 0.004(2)
C12 0.059(3) 0.092(4) 0.055(3) -0.007(3) 0.0125(18) -0.003(3)
C13 0.059(3) 0.097(4) 0.059(3) -0.003(3) 0.010(2) 0.018(3)
C14 0.078(3) 0.069(3) 0.082(3) 0.005(3) 0.017(3) 0.029(3)
C15 0.067(3) 0.052(3) 0.065(3) -0.0021(19) 0.0172(19) 0.0052(19)
C16 0.0411(17) 0.0464(19) 0.0481(19) -0.0036(15) 0.0064(15) 0.0027(16)
C17 0.048(2) 0.055(3) 0.072(3) -0.0016(18) 0.0135(18) -0.0014(19)
C18 0.051(3) 0.066(3) 0.085(3) -0.017(2) 0.009(2) 0.001(3)
C19 0.078(3) 0.056(3) 0.088(4) -0.017(3) 0.002(3) -0.009(3)
C20 0.072(3) 0.058(3) 0.098(4) 0.002(3) 0.019(3) -0.021(3)
C21 0.048(2) 0.055(3) 0.076(3) -0.0021(18) 0.0144(18) -0.007(2)
C22 0.0427(18) 0.0437(18) 0.054(2) -0.0015(15) 0.0135(15) 0.0065(16)
C23 0.0423(18) 0.056(2) 0.057(3) 0.0039(17) 0.0118(16) 0.0001(18)
C24 0.052(2) 0.054(2) 0.057(3) 0.0101(17) 0.0105(17) 0.0070(18)
C25 0.0459(19) 0.0438(19) 0.0505(19) -0.0014(16) 0.0055(15) 0.0012(16)
C26 0.048(2) 0.057(3) 0.074(3) 0.0049(18) 0.0240(18) 0.009(2)
C27 0.051(2) 0.058(3) 0.062(3) 0.0085(17) 0.0182(17) 0.0104(19)
C28 0.056(3) 0.047(2) 0.062(3) -0.0044(18) 0.0082(18) -0.0008(18)
C29 0.054(2) 0.063(3) 0.050(2) -0.0015(19) 0.0081(17) 0.0063(19)
C30 0.073(3) 0.080(3) 0.077(3) -0.007(3) 0.015(3) 0.021(3)
C31 0.087(4) 0.120(5) 0.081(4) -0.000(4) 0.036(3) 0.038(4)
C32 0.080(4) 0.154(6) 0.069(3) 0.015(4) 0.033(3) 0.017(4)
C33 0.094(4) 0.115(4) 0.083(4) -0.000(4) 0.030(3) -0.019(3)
C34 0.076(3) 0.085(4) 0.073(3) -0.005(3) 0.028(3) -0.010(3)

loop_
_atom_type_symbol
_atom_type_description
_atom_type_scat_dispersion_real
_atom_type_scat_dispersion_imag
_atom_type_scat_source
C C 0.0033 0.0016
;
International Tables for Crystallography
(1992, Vol. C, Tables 4.2.6.8 and 6.1.1.4)
;
H H 0.0000 0.0000
;
International Tables for Crystallography
(1992, Vol. C, Table 6.1.1.4)
;
N N 0.0061 0.0033
;
International Tables for Crystallography
(1992, Vol. C, Tables 4.2.6.8 and 6.1.1.4)
;
O O 0.0106 0.0060
;
International Tables for Crystallography
(1992, Vol. C, Tables 4.2.6.8 and 6.1.1.4)
;

loop_
_geom_angle_atom_site_label_1
_geom_angle_atom_site_label_2
_geom_angle_atom_site_label_3
_geom_angle
_geom_angle_publ_flag
_geom_angle_site_symmetry_1
_geom_angle_site_symmetry_2
_geom_angle_site_symmetry_3
C7 N1 C8 106.9(4) yes . . .
C7 N2 C9 107.4(3) yes . . .
C7 N2 C22 128.4(3) yes . . .
C9 N2 C22 124.2(3) yes . . .
C2 C1 C6 117.7(4) yes . . .
C2 C1 C7 125.5(4) yes . . .
C6 C1 C7 116.7(4) yes . . .
C1 C2 C3 120.9(5) yes . . .
C2 C3 C4 120.5(4) yes . . .
C3 C4 C5 120.0(5) yes . . .
C4 C5 C6 119.8(5) yes . . .
C1 C6 C5 120.9(4) yes . . .
N1 C7 N2 110.9(3) yes . . .
N1 C7 C1 122.6(4) yes . . .
N2 C7 C1 126.5(4) yes . . .
N1 C8 C9 109.7(4) yes . . .
N1 C8 C10 118.3(3) yes . . .
C9 C8 C10 131.8(3) yes . . .
N2 C9 C8 105.0(3) yes . . .
N2 C9 C16 120.4(3) yes . . .
C8 C9 C16 134.5(4) yes . . .
C8 C10 C11 123.7(4) yes . . .
C8 C10 C15 118.3(4) yes . . .
C11 C10 C15 118.1(4) yes . . .
C10 C11 C12 120.2(4) yes . . .
C11 C12 C13 121.4(4) yes . . .
C12 C13 C14 119.2(5) yes . . .
C13 C14 C15 120.5(5) yes . . .
C10 C15 C14 120.6(4) yes . . .
C9 C16 C17 120.3(4) yes . . .
C9 C16 C21 121.0(4) yes . . .
C17 C16 C21 118.5(4) yes . . .
C16 C17 C18 120.9(4) yes . . .
C17 C18 C19 119.8(4) yes . . .
C18 C19 C20 119.9(4) yes . . .
C19 C20 C21 120.2(5) yes . . .
C16 C21 C20 120.6(4) yes . . .
N2 C22 C23 119.9(4) yes . . .
N2 C22 C27 119.2(3) yes . . .
C23 C22 C27 120.9(4) yes . . .
C22 C23 C24 119.0(4) yes . . .
C23 C24 C25 121.0(4) yes . . .
C24 C25 C26 118.8(4) yes . . .
C24 C25 C28 118.2(3) yes . . .
C26 C25 C28 122.9(4) yes . . .
C25 C26 C27 120.9(4) yes . . .
C22 C27 C26 119.3(4) yes . . .
O1 C28 C25 118.8(4) yes . . .
O1 C28 C29 119.9(4) yes . . .
C25 C28 C29 121.3(4) yes . . .
C28 C29 C30 118.4(4) yes . . .
C28 C29 C34 122.9(4) yes . . .
C30 C29 C34 118.7(5) yes . . .
C29 C30 C31 120.1(5) yes . . .
C30 C31 C32 120.5(6) yes . . .
C31 C32 C33 119.7(6) yes . . .
C32 C33 C34 120.3(6) yes . . .
C29 C34 C33 120.6(5) yes . . .
C1 C2 H2 119.531 no . . .
C3 C2 H2 119.533 no . . .
C2 C3 H3 119.756 no . . .
C4 C3 H3 119.741 no . . .
C3 C4 H4 119.994 no . . .
C5 C4 H4 119.973 no . . .
C4 C5 H5 120.121 no . . .
C6 C5 H5 120.114 no . . .
C1 C6 H6 119.536 no . . .
C5 C6 H6 119.514 no . . .
C10 C11 H11 119.883 no . . .
C12 C11 H11 119.892 no . . .
C11 C12 H12 119.277 no . . .
C13 C12 H12 119.287 no . . .
C12 C13 H13 120.392 no . . .
C14 C13 H13 120.380 no . . .
C13 C14 H14 119.768 no . . .
C15 C14 H14 119.761 no . . .
C10 C15 H15 119.719 no . . .
C14 C15 H15 119.698 no . . .
C16 C17 H17 119.546 no . . .
C18 C17 H17 119.527 no . . .
C17 C18 H18 120.081 no . . .
C19 C18 H18 120.079 no . . .
C18 C19 H19 120.035 no . . .
C20 C19 H19 120.035 no . . .
C19 C20 H20 119.913 no . . .
C21 C20 H20 119.924 no . . .
C16 C21 H21 119.695 no . . .
C20 C21 H21 119.700 no . . .
C22 C23 H23 120.530 no . . .
C24 C23 H23 120.510 no . . .
C23 C24 H24 119.514 no . . .
C25 C24 H24 119.503 no . . .
C25 C26 H26 119.576 no . . .
C27 C26 H26 119.567 no . . .
C22 C27 H27 120.335 no . . .
C26 C27 H27 120.344 no . . .
C29 C30 H30 119.938 no . . .
C31 C30 H30 119.922 no . . .
C30 C31 H31 119.741 no . . .
C32 C31 H31 119.733 no . . .
C31 C32 H32 120.161 no . . .
C33 C32 H32 120.154 no . . .
C32 C33 H33 119.837 no . . .
C34 C33 H33 119.851 no . . .
C29 C34 H34 119.707 no . . .
C33 C34 H34 119.703 no . . .

loop_
_geom_bond_atom_site_label_1
_geom_bond_atom_site_label_2
_geom_bond_distance
_geom_bond_publ_flag
_geom_bond_site_symmetry_1
_geom_bond_site_symmetry_2
O1 C28 1.229(5) yes . .
N1 C7 1.305(6) yes . .
N1 C8 1.388(5) yes . .
N2 C7 1.371(5) yes . .
N2 C9 1.398(6) yes . .
N2 C22 1.427(5) yes . .
C1 C2 1.383(6) yes . .
C1 C6 1.382(6) yes . .
C1 C7 1.475(6) yes . .
C2 C3 1.390(7) yes . .
C3 C4 1.351(8) yes . .
C4 C5 1.373(7) yes . .
C5 C6 1.395(7) yes . .
C8 C9 1.373(5) yes . .
C8 C10 1.471(6) yes . .
C9 C16 1.480(5) yes . .
C10 C11 1.387(6) yes . .
C10 C15 1.384(6) yes . .
C11 C12 1.380(7) yes . .
C12 C13 1.357(8) yes . .
C13 C14 1.365(7) yes . .
C14 C15 1.390(7) yes . .
C16 C17 1.384(6) yes . .
C16 C21 1.371(6) yes . .
C17 C18 1.370(6) yes . .
C18 C19 1.367(7) yes . .
C19 C20 1.369(8) yes . .
C20 C21 1.375(6) yes . .
C22 C23 1.375(5) yes . .
C22 C27 1.380(6) yes . .
C23 C24 1.379(6) yes . .
C24 C25 1.385(6) yes . .
C25 C26 1.379(5) yes . .
C25 C28 1.491(6) yes . .
C26 C27 1.375(6) yes . .
C28 C29 1.475(7) yes . .
C29 C30 1.373(7) yes . .
C29 C34 1.388(7) yes . .
C30 C31 1.379(8) yes . .
C31 C32 1.360(10) yes . .
C32 C33 1.372(9) yes . .
C33 C34 1.361(8) yes . .
C2 H2 0.930 no . .
C3 H3 0.930 no . .
C4 H4 0.930 no . .
C5 H5 0.930 no . .
C6 H6 0.930 no . .
C11 H11 0.930 no . .
C12 H12 0.930 no . .
C13 H13 0.930 no . .
C14 H14 0.930 no . .
C15 H15 0.930 no . .
C17 H17 0.930 no . .
C18 H18 0.930 no . .
C19 H19 0.930 no . .
C20 H20 0.930 no . .
C21 H21 0.930 no . .
C23 H23 0.930 no . .
C24 H24 0.930 no . .
C26 H26 0.930 no . .
C27 H27 0.930 no . .
C30 H30 0.930 no . .
C31 H31 0.930 no . .
C32 H32 0.930 no . .
C33 H33 0.930 no . .
C34 H34 0.930 no . .

loop_
_geom_contact_atom_site_label_1
_geom_contact_atom_site_label_2
_geom_contact_distance
_geom_contact_publ_flag
_geom_contact_site_symmetry_1
_geom_contact_site_symmetry_2
O1 C24 2.770(6) no . .
O1 C26 3.582(7) no . .
O1 C30 2.825(8) no . .
O1 C34 3.544(8) no . .
N1 C6 2.820(7) no . .
N1 C15 2.819(8) no . .
N1 C22 3.588(7) no . .
N2 C2 3.119(7) no . .
N2 C17 3.166(6) no . .
N2 C21 3.482(7) no . .
C1 C4 2.788(8) no . .
C1 C8 3.588(9) no . .
C1 C22 3.137(7) no . .
C1 C27 3.565(8) no . .
C2 C5 2.744(8) no . .
C2 C22 3.105(7) no . .
C2 C27 3.401(7) no . .
C3 C6 2.742(8) no . .
C7 C10 3.541(10) no . .
C7 C23 3.478(8) no . .
C7 C27 3.253(7) no . .
C8 C21 3.403(8) no . .
C8 C22 3.579(8) no . .
C9 C11 3.200(9) no . .
C9 C23 3.236(7) no . .
C9 C27 3.438(9) no . .
C10 C13 2.786(8) no . .
C10 C16 3.392(7) no . .
C11 C14 2.743(8) no . .
C11 C16 3.431(8) no . .
C11 C21 3.517(8) no . .
C12 C15 2.732(8) no . .
C16 C19 2.762(7) no . .
C16 C22 2.951(8) no . .
C16 C23 3.349(9) no . .
C17 C20 2.732(7) no . .
C17 C22 3.213(7) no . .
C17 C27 3.558(9) no . .
C18 C21 2.742(8) no . .
C22 C25 2.758(7) no . .
C23 C26 2.761(8) no . .
C24 C27 2.753(7) no . .
C25 C34 3.097(9) no . .
C26 C29 3.044(8) no . .
C26 C34 3.118(9) no . .
C29 C32 2.759(9) no . .
C30 C33 2.740(9) no . .
C31 C34 2.733(9) no . .
O1 C4 3.466(7) no . 3_566
O1 C6 3.214(7) no . 2_556
O1 C18 3.399(7) no . 4_464
N1 C21 3.458(9) no . 3_567
C4 O1 3.466(7) no . 3_566
C4 C28 3.480(8) no . 3_566
C6 O1 3.214(7) no . 2_546
C18 O1 3.399(7) no . 4_565
C19 C32 3.477(10) no . 1_556
C21 N1 3.458(9) no . 3_567
C28 C4 3.480(8) no . 3_566
C32 C19 3.477(10) no . 1_554
O1 H24 2.4763 no . .
O1 H30 2.5853 no . .
N1 H6 2.4899 no . .
N1 H15 2.4897 no . .
N2 H2 2.8842 no . .
N2 H17 3.0766 no . .
N2 H23 2.5965 no . .
N2 H27 2.5857 no . .
C1 H3 3.2465 no . .
C1 H5 3.2522 no . .
C1 H27 3.5013 no . .
C2 H4 3.2202 no . .
C2 H6 3.2095 no . .
C2 H27 3.5748 no . .
C3 H5 3.1974 no . .
C4 H2 3.2114 no . .
C4 H6 3.2293 no . .
C5 H3 3.1982 no . .
C6 H2 3.2090 no . .
C6 H4 3.2354 no . .
C7 H2 2.7267 no . .
C7 H6 2.5545 no . .
C7 H23 3.5732 no . .
C7 H27 3.1943 no . .
C8 H11 2.6988 no . .
C8 H15 2.5880 no . .
C8 H21 3.3085 no . .
C9 H11 2.9817 no . .
C9 H17 2.6321 no . .
C9 H21 2.6354 no . .
C9 H23 3.1684 no . .
C9 H27 3.5007 no . .
C10 H12 3.2334 no . .
C10 H14 3.2442 no . .
C11 H13 3.2259 no . .
C11 H15 3.2192 no . .
C11 H21 3.3147 no . .
C12 H14 3.1880 no . .
C13 H11 3.2195 no . .
C13 H15 3.2255 no . .
C14 H12 3.1864 no . .
C15 H11 3.2196 no . .
C15 H13 3.2332 no . .
C16 H11 2.8735 no . .
C16 H18 3.2338 no . .
C16 H20 3.2219 no . .
C16 H23 3.2663 no . .
C17 H19 3.2086 no . .
C17 H21 3.2098 no . .
C18 H20 3.2072 no . .
C19 H17 3.2049 no . .
C19 H21 3.2153 no . .
C20 H11 3.5932 no . .
C20 H18 3.2086 no . .
C21 H11 2.7045 no . .
C21 H17 3.2072 no . .
C21 H19 3.2183 no . .
C21 H23 3.4031 no . .
C22 H2 2.5246 no . .
C22 H17 3.0966 no . .
C22 H24 3.2118 no . .
C22 H26 3.2167 no . .
C23 H2 2.8457 no . .
C23 H27 3.2345 no . .
C24 H2 3.4027 no . .
C24 H26 3.2195 no . .
C25 H23 3.2448 no . .
C25 H27 3.2335 no . .
C25 H34 2.8453 no . .
C26 H2 3.4626 no . .
C26 H24 3.2180 no . .
C26 H34 2.7361 no . .
C27 H2 2.9194 no . .
C27 H17 3.1224 no . .
C27 H23 3.2365 no . .
C28 H24 2.5975 no . .
C28 H26 2.6841 no . .
C28 H30 2.5857 no . .
C28 H34 2.6845 no . .
C29 H26 2.7460 no . .
C29 H31 3.2215 no . .
C29 H33 3.2255 no . .
C30 H32 3.2183 no . .
C30 H34 3.2156 no . .
C31 H33 3.2009 no . .
C32 H30 3.2141 no . .
C32 H34 3.2079 no . .
C33 H31 3.2021 no . .
C34 H26 2.6585 no . .
C34 H30 3.2188 no . .
C34 H32 3.2088 no . .
H2 H3 2.3104 no . .
H2 H23 3.2128 no . .
H2 H27 3.3218 no . .
H3 H4 2.2772 no . .
H4 H5 2.3038 no . .
H5 H6 2.3201 no . .
H11 H12 2.2981 no . .
H11 H21 2.5086 no . .
H12 H13 2.2826 no . .
H13 H14 2.2971 no . .
H14 H15 2.3124 no . .
H17 H18 2.2949 no . .
H17 H27 3.0148 no . .
H18 H19 2.2982 no . .
H19 H20 2.2986 no . .
H20 H21 2.3003 no . .
H21 H23 3.3932 no . .
H23 H24 2.3092 no . .
H26 H27 2.3035 no . .
H26 H34 2.4189 no . .
H30 H31 2.3039 no . .
H31 H32 2.2889 no . .
H32 H33 2.3019 no . .
H33 H34 2.2845 no . .
O1 H4 2.7677 no . 3_566
O1 H5 3.4711 no . 2_556
O1 H6 2.3954 no . 2_556
O1 H15 3.3277 no . 2_556
O1 H18 2.6222 no . 4_464
O1 H19 3.2473 no . 4_464
N1 H17 3.1872 no . 3_667
N1 H18 2.9539 no . 3_667
N1 H21 2.5413 no . 3_567
N2 H17 3.1296 no . 3_667
C1 H11 3.4630 no . 3_567
C1 H18 3.5797 no . 3_667
C1 H21 3.4016 no . 3_567
C1 H32 3.0255 no . 3_666
C2 H3 3.4439 no . 3_566
C2 H11 3.5304 no . 3_567
C2 H12 3.2340 no . 3_567
C2 H32 3.2268 no . 3_666
C3 H3 3.4341 no . 3_566
C3 H12 3.5959 no . 3_567
C3 H13 3.3940 no . 1_554
C3 H32 3.3319 no . 3_666
C3 H34 3.5366 no . 3_566
C4 H13 3.3719 no . 1_554
C4 H24 3.5422 no . 3_566
C4 H32 3.2890 no . 3_666
C5 H31 3.3857 no . 3_666
C5 H32 3.1139 no . 3_666
C6 H18 3.3069 no . 3_667
C6 H20 3.5875 no . 3_567
C6 H21 3.4557 no . 3_567
C6 H32 2.9817 no . 3_666
C7 H11 3.4611 no . 3_567
C7 H17 3.2785 no . 3_667
C7 H18 3.2474 no . 3_667
C7 H21 3.0538 no . 3_567
C8 H17 2.9647 no . 3_667
C8 H18 3.5970 no . 3_667
C8 H21 3.2888 no . 3_567
C9 H17 2.9422 no . 3_667
C10 H17 3.5888 no . 3_667
C10 H23 3.0325 no . 3_567
C10 H26 3.4785 no . 3_667
C10 H27 3.4712 no . 3_667
C11 H2 3.5353 no . 3_567
C11 H23 3.1328 no . 3_567
C11 H26 3.2161 no . 3_667
C11 H27 3.3980 no . 3_667
C11 H33 3.2964 no . 1_556
C12 H2 3.2082 no . 3_567
C12 H3 3.5451 no . 1_556
C12 H23 3.1869 no . 3_567
C12 H26 2.8963 no . 3_667
C12 H33 3.2593 no . 1_556
C12 H34 3.4818 no . 1_556
C13 H3 3.5639 no . 1_556
C13 H23 3.1440 no . 3_567
C13 H24 3.5038 no . 3_567
C13 H26 2.8639 no . 3_667
C14 H19 3.4245 no . 2_547
C14 H20 3.2975 no . 2_547
C14 H23 3.0285 no . 3_567
C14 H24 3.5643 no . 3_567
C14 H26 3.1275 no . 3_667
C15 H23 2.9646 no . 3_567
C15 H26 3.4255 no . 3_667
C15 H30 3.4457 no . 2_546
C16 H27 3.4855 no . 3_667
C17 H17 3.4443 no . 3_667
C17 H27 3.2123 no . 3_667
C18 H32 3.2347 no . 1_556
C19 H4 3.4620 no . 2_556
C19 H14 3.3202 no . 2_557
C19 H24 3.3858 no . 4_565
C19 H32 3.2081 no . 1_556
C20 H14 3.1190 no . 2_557
C20 H30 3.1575 no . 4_465
C21 H30 3.4856 no . 4_465
C24 H3 3.5168 no . 3_566
C24 H4 3.1106 no . 3_566
C24 H19 3.4226 no . 4_464
C24 H31 3.5259 no . 4_465
C25 H4 3.2822 no . 3_566
C26 H33 3.3660 no . 3_666
C27 H33 3.2585 no . 3_666
C28 H4 2.9416 no . 3_566
C28 H6 3.2281 no . 2_556
C29 H13 3.3729 no . 3_667
C30 H13 3.2558 no . 3_667
C30 H15 3.3081 no . 2_556
C30 H20 3.2502 no . 4_564
C31 H13 3.1644 no . 3_667
C31 H19 3.4996 no . 1_554
C32 H13 3.2182 no . 3_667
C32 H19 3.4695 no . 1_554
C33 H11 3.5510 no . 1_554
C33 H12 3.4653 no . 1_554
C33 H13 3.3581 no . 3_667
C33 H27 3.5162 no . 3_666
C34 H12 3.3152 no . 1_554
C34 H13 3.4294 no . 3_667
H2 C11 3.5353 no . 3_567
H2 C12 3.2082 no . 3_567
H2 H3 2.8205 no . 3_566
H2 H11 3.4674 no . 3_567
H2 H12 2.8901 no . 3_567
H3 C2 3.4439 no . 3_566
H3 C3 3.4341 no . 3_566
H3 C12 3.5451 no . 1_554
H3 C13 3.5639 no . 1_554
H3 C24 3.5168 no . 3_566
H3 H2 2.8205 no . 3_566
H3 H3 2.8091 no . 3_566
H3 H12 3.0682 no . 1_554
H3 H12 3.5638 no . 3_567
H3 H13 3.1114 no . 1_554
H3 H34 3.4452 no . 3_566
H4 O1 2.7677 no . 3_566
H4 C19 3.4620 no . 2_546
H4 C24 3.1106 no . 3_566
H4 C25 3.2822 no . 3_566
H4 C28 2.9416 no . 3_566
H4 H13 3.0824 no . 1_554
H4 H18 3.5846 no . 2_546
H4 H19 2.9344 no . 2_546
H4 H24 2.6920 no . 3_566
H5 O1 3.4711 no . 2_546
H5 H31 3.2869 no . 3_666
H5 H32 3.5923 no . 3_666
H6 O1 2.3954 no . 2_546
H6 C28 3.2281 no . 2_546
H6 H18 2.8188 no . 3_667
H6 H20 3.2855 no . 3_567
H6 H21 3.2284 no . 3_567
H6 H30 3.0616 no . 2_546
H6 H32 3.4135 no . 3_666
H11 C1 3.4630 no . 3_567
H11 C2 3.5304 no . 3_567
H11 C7 3.4611 no . 3_567
H11 C33 3.5510 no . 1_556
H11 H2 3.4674 no . 3_567
H11 H27 3.4675 no . 3_667
H11 H33 3.0439 no . 1_556
H12 C2 3.2340 no . 3_567
H12 C3 3.5959 no . 3_567
H12 C33 3.4653 no . 1_556
H12 C34 3.3152 no . 1_556
H12 H2 2.8901 no . 3_567
H12 H3 3.0682 no . 1_556
H12 H3 3.5638 no . 3_567
H12 H26 3.2619 no . 3_667
H12 H33 2.9664 no . 1_556
H12 H34 2.6612 no . 1_556
H13 C3 3.3940 no . 1_556
H13 C4 3.3719 no . 1_556
H13 C29 3.3729 no . 3_667
H13 C30 3.2558 no . 3_667
H13 C31 3.1644 no . 3_667
H13 C32 3.2182 no . 3_667
H13 C33 3.3581 no . 3_667
H13 C34 3.4294 no . 3_667
H13 H3 3.1114 no . 1_556
H13 H4 3.0824 no . 1_556
H13 H19 3.3692 no . 2_547
H13 H24 3.4664 no . 3_567
H13 H26 3.2215 no . 3_667
H13 H31 3.5791 no . 3_667
H14 C19 3.3202 no . 2_547
H14 C20 3.1190 no . 2_547
H14 H19 2.8217 no . 2_547
H14 H20 2.4039 no . 2_547
H14 H23 3.5195 no . 3_567
H14 H24 3.5721 no . 3_567
H15 O1 3.3277 no . 2_546
H15 C30 3.3081 no . 2_546
H15 H18 3.0884 no . 3_667
H15 H23 3.4236 no . 3_567
H15 H30 2.7583 no . 2_546
H17 N1 3.1872 no . 3_667
H17 N2 3.1296 no . 3_667
H17 C7 3.2785 no . 3_667
H17 C8 2.9647 no . 3_667
H17 C9 2.9422 no . 3_667
H17 C10 3.5888 no . 3_667
H17 C17 3.4443 no . 3_667
H17 H17 2.7702 no . 3_667
H17 H27 3.0797 no . 3_667
H18 O1 2.6222 no . 4_565
H18 N1 2.9539 no . 3_667
H18 C1 3.5797 no . 3_667
H18 C6 3.3069 no . 3_667
H18 C7 3.2474 no . 3_667
H18 C8 3.5970 no . 3_667
H18 H4 3.5846 no . 2_556
H18 H6 2.8188 no . 3_667
H18 H15 3.0884 no . 3_667
H18 H32 3.3152 no . 1_556
H19 O1 3.2473 no . 4_565
H19 C14 3.4245 no . 2_557
H19 C24 3.4226 no . 4_565
H19 C31 3.4996 no . 1_556
H19 C32 3.4695 no . 1_556
H19 H4 2.9344 no . 2_556
H19 H13 3.3692 no . 2_557
H19 H14 2.8217 no . 2_557
H19 H24 2.4937 no . 4_565
H19 H31 3.3007 no . 1_556
H19 H32 3.2537 no . 1_556
H20 C6 3.5875 no . 3_567
H20 C14 3.2975 no . 2_557
H20 C30 3.2502 no . 4_465
H20 H6 3.2855 no . 3_567
H20 H14 2.4039 no . 2_557
H20 H30 2.6917 no . 4_465
H21 N1 2.5413 no . 3_567
H21 C1 3.4016 no . 3_567
H21 C6 3.4557 no . 3_567
H21 C7 3.0538 no . 3_567
H21 C8 3.2888 no . 3_567
H21 H6 3.2284 no . 3_567
H21 H30 3.2819 no . 4_465
H23 C10 3.0325 no . 3_567
H23 C11 3.1328 no . 3_567
H23 C12 3.1869 no . 3_567
H23 C13 3.1440 no . 3_567
H23 C14 3.0285 no . 3_567
H23 C15 2.9646 no . 3_567
H23 H14 3.5195 no . 3_567
H23 H15 3.4236 no . 3_567
H23 H31 3.4212 no . 4_465
H24 C4 3.5422 no . 3_566
H24 C13 3.5038 no . 3_567
H24 C14 3.5643 no . 3_567
H24 C19 3.3858 no . 4_464
H24 H4 2.6920 no . 3_566
H24 H13 3.4664 no . 3_567
H24 H14 3.5721 no . 3_567
H24 H19 2.4937 no . 4_464
H24 H31 3.0799 no . 4_465
H26 C10 3.4785 no . 3_667
H26 C11 3.2161 no . 3_667
H26 C12 2.8963 no . 3_667
H26 C13 2.8639 no . 3_667
H26 C14 3.1275 no . 3_667
H26 C15 3.4255 no . 3_667
H26 H12 3.2619 no . 3_667
H26 H13 3.2215 no . 3_667
H26 H33 2.9372 no . 3_666
H27 C10 3.4712 no . 3_667
H27 C11 3.3980 no . 3_667
H27 C16 3.4855 no . 3_667
H27 C17 3.2123 no . 3_667
H27 C33 3.5162 no . 3_666
H27 H11 3.4675 no . 3_667
H27 H17 3.0797 no . 3_667
H27 H32 3.3303 no . 3_666
H27 H33 2.7387 no . 3_666
H30 C15 3.4457 no . 2_556
H30 C20 3.1575 no . 4_564
H30 C21 3.4856 no . 4_564
H30 H6 3.0616 no . 2_556
H30 H15 2.7583 no . 2_556
H30 H20 2.6917 no . 4_564
H30 H21 3.2819 no . 4_564
H31 C5 3.3857 no . 3_666
H31 C24 3.5259 no . 4_564
H31 H5 3.2869 no . 3_666
H31 H13 3.5791 no . 3_667
H31 H19 3.3007 no . 1_554
H31 H23 3.4212 no . 4_564
H31 H24 3.0799 no . 4_564
H32 C1 3.0255 no . 3_666
H32 C2 3.2268 no . 3_666
H32 C3 3.3319 no . 3_666
H32 C4 3.2890 no . 3_666
H32 C5 3.1139 no . 3_666
H32 C6 2.9817 no . 3_666
H32 C18 3.2347 no . 1_554
H32 C19 3.2081 no . 1_554
H32 H5 3.5923 no . 3_666
H32 H6 3.4135 no . 3_666
H32 H18 3.3152 no . 1_554
H32 H19 3.2537 no . 1_554
H32 H27 3.3303 no . 3_666
H33 C11 3.2964 no . 1_554
H33 C12 3.2593 no . 1_554
H33 C26 3.3660 no . 3_666
H33 C27 3.2585 no . 3_666
H33 H11 3.0439 no . 1_554
H33 H12 2.9664 no . 1_554
H33 H26 2.9372 no . 3_666
H33 H27 2.7387 no . 3_666
H33 H34 3.5363 no . 3_666
H34 C3 3.5366 no . 3_566
H34 C12 3.4818 no . 1_554
H34 H3 3.4452 no . 3_566
H34 H12 2.6612 no . 1_554
H34 H33 3.5363 no . 3_666

loop_
_geom_torsion_atom_site_label_1
_geom_torsion_atom_site_label_2
_geom_torsion_atom_site_label_3
_geom_torsion_atom_site_label_4
_geom_torsion
_geom_torsion_publ_flag
_geom_torsion_site_symmetry_1
_geom_torsion_site_symmetry_2
_geom_torsion_site_symmetry_3
_geom_torsion_site_symmetry_4
C7 N1 C8 C9 -0.9(4) no . . . .
C7 N1 C8 C10 -176.6(3) no . . . .
C8 N1 C7 N2 1.4(4) no . . . .
C8 N1 C7 C1 -179.0(3) no . . . .
C7 N2 C9 C8 0.8(3) no . . . .
C7 N2 C9 C16 179.4(3) no . . . .
C9 N2 C7 N1 -1.4(4) no . . . .
C9 N2 C7 C1 179.0(3) no . . . .
C7 N2 C22 C23 106.6(4) no . . . .
C7 N2 C22 C27 -73.2(4) no . . . .
C22 N2 C7 N1 176.6(3) no . . . .
C22 N2 C7 C1 -2.9(5) no . . . .
C9 N2 C22 C23 -75.6(4) no . . . .
C9 N2 C22 C27 104.5(4) no . . . .
C22 N2 C9 C8 -177.4(3) no . . . .
C22 N2 C9 C16 1.2(5) no . . . .
C2 C1 C6 C5 3.1(6) no . . . .
C6 C1 C2 C3 -4.0(6) no . . . .
C2 C1 C7 N1 160.5(4) no . . . .
C2 C1 C7 N2 -20.0(6) no . . . .
C7 C1 C2 C3 179.8(3) no . . . .
C6 C1 C7 N1 -15.7(5) no . . . .
C6 C1 C7 N2 163.8(4) no . . . .
C7 C1 C6 C5 179.7(3) no . . . .
C1 C2 C3 C4 2.9(7) no . . . .
C2 C3 C4 C5 -0.8(7) no . . . .
C3 C4 C5 C6 -0.1(7) no . . . .
C4 C5 C6 C1 -1.1(7) no . . . .
N1 C8 C9 N2 0.1(4) no . . . .
N1 C8 C9 C16 -178.3(3) no . . . .
N1 C8 C10 C11 -158.0(3) no . . . .
N1 C8 C10 C15 20.9(4) no . . . .
C9 C8 C10 C11 27.5(6) no . . . .
C9 C8 C10 C15 -153.6(4) no . . . .
C10 C8 C9 N2 174.9(3) no . . . .
C10 C8 C9 C16 -3.4(6) no . . . .
N2 C9 C16 C17 -65.8(4) no . . . .
N2 C9 C16 C21 108.9(4) no . . . .
C8 C9 C16 C17 112.3(5) no . . . .
C8 C9 C16 C21 -73.0(5) no . . . .
C8 C10 C11 C12 179.1(3) no . . . .
C8 C10 C15 C14 -179.2(3) no . . . .
C11 C10 C15 C14 -0.2(5) no . . . .
C15 C10 C11 C12 0.3(5) no . . . .
C10 C11 C12 C13 -0.4(6) no . . . .
C11 C12 C13 C14 0.5(6) no . . . .
C12 C13 C14 C15 -0.5(6) no . . . .
C13 C14 C15 C10 0.4(6) no . . . .
C9 C16 C17 C18 175.6(3) no . . . .
C9 C16 C21 C20 -176.8(3) no . . . .
C17 C16 C21 C20 -2.1(5) no . . . .
C21 C16 C17 C18 0.8(5) no . . . .
C16 C17 C18 C19 0.9(6) no . . . .
C17 C18 C19 C20 -1.3(6) no . . . .
C18 C19 C20 C21 0.0(7) no . . . .
C19 C20 C21 C16 1.7(6) no . . . .
N2 C22 C23 C24 -176.7(3) no . . . .
N2 C22 C27 C26 176.5(3) no . . . .
C23 C22 C27 C26 -3.4(5) no . . . .
C27 C22 C23 C24 3.2(5) no . . . .
C22 C23 C24 C25 0.0(5) no . . . .
C23 C24 C25 C26 -3.0(5) no . . . .
C23 C24 C25 C28 179.1(3) no . . . .
C24 C25 C26 C27 2.8(5) no . . . .
C24 C25 C28 O1 19.6(5) no . . . .
C24 C25 C28 C29 -159.8(3) no . . . .
C26 C25 C28 O1 -158.2(3) no . . . .
C26 C25 C28 C29 22.4(5) no . . . .
C28 C25 C26 C27 -179.4(3) no . . . .
C25 C26 C27 C22 0.4(5) no . . . .
O1 C28 C29 C30 34.5(5) no . . . .
O1 C28 C29 C34 -143.6(4) no . . . .
C25 C28 C29 C30 -146.1(3) no . . . .
C25 C28 C29 C34 35.8(5) no . . . .
C28 C29 C30 C31 179.6(3) no . . . .
C28 C29 C34 C33 179.6(3) no . . . .
C30 C29 C34 C33 1.5(6) no . . . .
C34 C29 C30 C31 -2.2(6) no . . . .
C29 C30 C31 C32 1.3(6) no . . . .
C30 C31 C32 C33 0.3(7) no . . . .
C31 C32 C33 C34 -1.0(7) no . . . .
C32 C33 C34 C29 0.1(7) no . . . .
